data_2236473
loop_
_publ_author_name
'Bortoluzzi, Adailton J.'
'Terra, Geovana G.'

_publ_section_title
;
 2,2'-{[2-(Pyridin-2-yl)-1,3-diazinane-1,3-diyl]bis(methylene)}diphenol
;
_journal_coeditor_code LR2078
_journal_issue 9
_journal_name_full 'Acta Crystallographica Section E'
_journal_page_first o2744
_journal_paper_doi 10.1107/S1600536812035477
_journal_volume 68
_journal_year 2012
_chemical_formula_iupac 'C23 H25 N3 O2'
_chemical_formula_moiety 'C23 H25 N3 O2'
_chemical_formula_sum 'C23 H25 N3 O2'
_chemical_formula_weight 375.46
_chemical_name_common
;
2-(2-Pyridyl)-1,3-bis(2-hydroxybenzyl)hexahydropyrimidine
;
_chemical_name_systematic
;
2,2'-{[2-(Pyridin-2-yl)-1,3-diazinane-1,3-diyl]bis(methylene)}diphenol
;
_space_group_IT_number 14
_symmetry_cell_setting monoclinic
_symmetry_space_group_name_Hall '-P 2yn'
_symmetry_space_group_name_H-M 'P 1 21/n 1'
_atom_sites_solution_hydrogens geom
_atom_sites_solution_primary direct
_atom_sites_solution_secondary difmap
_audit_creation_method SHELXL-97
_cell_angle_alpha 90.00
_cell_angle_beta 114.594(8)
_cell_angle_gamma 90.00
_cell_formula_units_Z 4
_cell_length_a 18.7615(16)
_cell_length_b 6.2105(11)
_cell_length_c 19.0407(12)
_cell_measurement_reflns_used 25
_cell_measurement_temperature 293(2)
_cell_measurement_theta_max 17.35
_cell_measurement_theta_min 5.49
_cell_volume 2017.3(4)
_computing_cell_refinement
;
SET4 in CAD-4 Software  (Enraf--Nonius, 1989)
;
_computing_data_collection 'CAD-4 Software (Enraf--Nonius, 1989)'
_computing_data_reduction 'HELENA (Spek, 1996)'
_computing_molecular_graphics
;
PLATON (Spek, 2009)
;
_computing_publication_material
;
SHELXL97 (Sheldrick, 2008)
;
_computing_structure_refinement 'SHELXL97 (Sheldrick, 2008)'
_computing_structure_solution 'SIR97 (Altomare <i>et al.</i>, 1999)'
_diffrn_ambient_temperature 293(2)
_diffrn_measured_fraction_theta_full 0.999
_diffrn_measured_fraction_theta_max 0.999
_diffrn_measurement_device_type 'Enraf--Nonius CAD-4 diffractometer'
_diffrn_measurement_method \w--2\q
_diffrn_radiation_monochromator graphite
_diffrn_radiation_source 'fine-focus sealed tube'
_diffrn_radiation_type MoK\a
_diffrn_radiation_wavelength 0.71073
_diffrn_reflns_av_R_equivalents 0.0794
_diffrn_reflns_av_sigmaI/netI 0.0641
_diffrn_reflns_limit_h_max 22
_diffrn_reflns_limit_h_min -20
_diffrn_reflns_limit_k_max 0
_diffrn_reflns_limit_k_min -7
_diffrn_reflns_limit_l_max 0
_diffrn_reflns_limit_l_min -22
_diffrn_reflns_number 3711
_diffrn_reflns_theta_full 25.08
_diffrn_reflns_theta_max 25.08
_diffrn_reflns_theta_min 1.28
_diffrn_standards_decay_% 1
_diffrn_standards_interval_count 200
_diffrn_standards_number 3
_exptl_absorpt_coefficient_mu 0.080
_exptl_absorpt_correction_type none
_exptl_crystal_colour colorless
_exptl_crystal_density_diffrn 1.236
_exptl_crystal_density_method 'not measured'
_exptl_crystal_description Block
_exptl_crystal_F_000 800
_exptl_crystal_size_max 0.50
_exptl_crystal_size_mid 0.50
_exptl_crystal_size_min 0.40
_refine_diff_density_max 0.166
_refine_diff_density_min -0.215
_refine_ls_extinction_method none
_refine_ls_goodness_of_fit_ref 1.008
_refine_ls_hydrogen_treatment constr
_refine_ls_matrix_type full
_refine_ls_number_parameters 253
_refine_ls_number_reflns 3595
_refine_ls_number_restraints 0
_refine_ls_restrained_S_all 1.008
_refine_ls_R_factor_all 0.1234
_refine_ls_R_factor_gt 0.0515
_refine_ls_shift/su_max 0.000
_refine_ls_shift/su_mean 0.000
_refine_ls_structure_factor_coef Fsqd
_refine_ls_weighting_details 'calc w=1/[\s^2^(Fo^2^)+(0.0711P)^2^+0.2051P] where P=(Fo^2^+2Fc^2^)/3'
_refine_ls_weighting_scheme calc
_refine_ls_wR_factor_gt 0.1225
_refine_ls_wR_factor_ref 0.1461
_reflns_number_gt 2038
_reflns_number_total 3595
_reflns_threshold_expression >2\s(I)
_cod_data_source_file lr2078.cif
_cod_data_source_block I
_cod_original_sg_symbol_H-M 'P 21/n'
_cod_database_code 2236473
_cod_database_fobs_code 2236473

loop_
_symmetry_equiv_pos_as_xyz
'x, y, z'
'-x+1/2, y+1/2, -z+1/2'
'-x, -y, -z'
'x-1/2, -y-1/2, z-1/2'

loop_
_atom_site_type_symbol
_atom_site_label
_atom_site_fract_x
_atom_site_fract_y
_atom_site_fract_z
_atom_site_U_iso_or_equiv
_atom_site_adp_type
_atom_site_calc_flag
_atom_site_refinement_flags
_atom_site_occupancy
_atom_site_symmetry_multiplicity
N N1 0.65802(10) 0.2353(3) -0.10455(10) 0.0445(5) Uani d . 1 1
C C2 0.57867(13) 0.1394(4) -0.14032(13) 0.0545(7) Uani d . 1 1
H H2A 0.5828 -0.0130 -0.1492 0.065 Uiso calc R 1 1
H H2B 0.5488 0.2073 -0.1898 0.065 Uiso calc R 1 1
C C3 0.53699(14) 0.1696(5) -0.08857(14) 0.0636(8) Uani d . 1 1
H H3A 0.5285 0.3218 -0.0835 0.076 Uiso calc R 1 1
H H3B 0.4863 0.0989 -0.1109 0.076 Uiso calc R 1 1
C C4 0.58552(14) 0.0754(5) -0.01042(14) 0.0631(8) Uani d . 1 1
H H4A 0.5594 0.0982 0.0235 0.076 Uiso calc R 1 1
H H4B 0.5914 -0.0784 -0.0151 0.076 Uiso calc R 1 1
N N5 0.66299(10) 0.1781(3) 0.02244(11) 0.0481(5) Uani d . 1 1
C C10 0.69848(14) 0.2035(4) -0.15583(14) 0.0528(6) Uani d . 1 1
H H10A 0.6964 0.0521 -0.1691 0.063 Uiso calc R 1 1
H H10B 0.7532 0.2433 -0.1283 0.063 Uiso calc R 1 1
C C11 0.66255(14) 0.3345(4) -0.22904(13) 0.0504(6) Uani d . 1 1
C C12 0.63385(15) 0.5401(4) -0.22823(15) 0.0581(7) Uani d . 1 1
C C13 0.60453(16) 0.6654(5) -0.29458(16) 0.0697(8) Uani d . 1 1
H H13 0.5838 0.8009 -0.2938 0.084 Uiso calc R 1 1
C C14 0.60633(17) 0.5889(6) -0.36109(17) 0.0781(9) Uani d . 1 1
H H14 0.5881 0.6747 -0.4051 0.094 Uiso calc R 1 1
C C15 0.63473(17) 0.3875(6) -0.36363(16) 0.0741(9) Uani d . 1 1
H H15 0.6353 0.3361 -0.4093 0.089 Uiso calc R 1 1
C C16 0.66272(15) 0.2605(5) -0.29765(15) 0.0635(7) Uani d . 1 1
H H16 0.6819 0.1235 -0.2995 0.076 Uiso calc R 1 1
C C20 0.70860(14) 0.0956(4) 0.10175(13) 0.0536(7) Uani d . 1 1
H H20A 0.7614 0.1532 0.1214 0.064 Uiso calc R 1 1
H H20B 0.7121 -0.0600 0.1000 0.064 Uiso calc R 1 1
C C21 0.67202(13) 0.1560(4) 0.15583(13) 0.0479(6) Uani d . 1 1
C C22 0.64091(15) 0.3595(5) 0.15448(14) 0.0564(7) Uani d . 1 1
C C23 0.61059(16) 0.4140(5) 0.20724(16) 0.0689(8) Uani d . 1 1
H H23 0.5892 0.5500 0.2057 0.083 Uiso calc R 1 1
C C24 0.61217(17) 0.2666(6) 0.26183(16) 0.0735(8) Uani d . 1 1
H H24 0.5921 0.3038 0.2974 0.088 Uiso calc R 1 1
C C25 0.64312(17) 0.0652(5) 0.26416(15) 0.0703(8) Uani d . 1 1
H H25 0.6443 -0.0341 0.3012 0.084 Uiso calc R 1 1
C C26 0.67240(14) 0.0119(4) 0.21108(13) 0.0568(7) Uani d . 1 1
H H26 0.6930 -0.1250 0.2125 0.068 Uiso calc R 1 1
C C30 0.70474(12) 0.1435(4) -0.02717(12) 0.0443(6) Uani d . 1 1
H H30 0.7115 -0.0114 -0.0321 0.053 Uiso calc R 1 1
C C31 0.78452(13) 0.2502(4) 0.00853(13) 0.0451(6) Uani d . 1 1
N N32 0.84615(11) 0.1185(3) 0.03432(12) 0.0549(6) Uani d . 1 1
C C33 0.91701(15) 0.2096(5) 0.06679(17) 0.0691(8) Uani d . 1 1
H H33 0.9605 0.1195 0.0861 0.083 Uiso calc R 1 1
C C34 0.92949(17) 0.4257(6) 0.07337(17) 0.0740(9) Uani d . 1 1
H H34 0.9801 0.4810 0.0955 0.089 Uiso calc R 1 1
C C35 0.86581(17) 0.5606(5) 0.04665(14) 0.0638(8) Uani d . 1 1
H H35 0.8723 0.7092 0.0505 0.077 Uiso calc R 1 1
C C36 0.79262(15) 0.4714(4) 0.01433(14) 0.0550(7) Uani d . 1 1
H H36 0.7485 0.5592 -0.0037 0.066 Uiso calc R 1 1
O O10 0.63242(12) 0.6251(3) -0.16299(11) 0.0789(6) Uani d . 1 1
H H10 0.6485 0.5027 -0.1240 0.095 Uiso d R 1 1
O O20 0.63844(12) 0.5107(3) 0.10137(11) 0.0754(6) Uani d . 1 1
H H20 0.6531 0.4237 0.0597 0.090 Uiso d R 1 1

loop_
_atom_site_aniso_label
_atom_site_aniso_U_11
_atom_site_aniso_U_22
_atom_site_aniso_U_33
_atom_site_aniso_U_12
_atom_site_aniso_U_13
_atom_site_aniso_U_23
N1 0.0433(11) 0.0465(11) 0.0424(10) 0.0008(9) 0.0167(9) 0.0002(9)
C2 0.0463(14) 0.0617(17) 0.0479(13) -0.0021(13) 0.0120(11) 0.0025(13)
C3 0.0396(13) 0.093(2) 0.0531(15) -0.0052(14) 0.0141(12) 0.0054(15)
C4 0.0490(15) 0.084(2) 0.0529(15) -0.0118(14) 0.0176(12) 0.0097(15)
N5 0.0394(11) 0.0558(13) 0.0452(11) -0.0027(10) 0.0136(9) 0.0079(10)
C10 0.0543(15) 0.0494(15) 0.0565(15) 0.0046(12) 0.0249(13) -0.0022(12)
C11 0.0479(14) 0.0565(16) 0.0476(14) -0.0053(12) 0.0206(11) -0.0021(13)
C12 0.0621(17) 0.0532(16) 0.0529(16) -0.0021(14) 0.0178(13) 0.0038(14)
C13 0.0732(19) 0.0683(19) 0.0600(17) -0.0021(16) 0.0202(15) 0.0139(16)
C14 0.069(2) 0.100(3) 0.0585(19) -0.0141(19) 0.0190(15) 0.0212(19)
C15 0.0710(19) 0.108(3) 0.0508(17) -0.022(2) 0.0330(15) -0.0036(18)
C16 0.0602(16) 0.078(2) 0.0611(17) -0.0102(15) 0.0337(14) -0.0119(16)
C20 0.0468(14) 0.0567(16) 0.0479(14) 0.0035(12) 0.0104(11) 0.0101(13)
C21 0.0412(13) 0.0541(15) 0.0392(13) -0.0039(12) 0.0076(10) 0.0041(12)
C22 0.0530(15) 0.0593(17) 0.0517(15) 0.0035(14) 0.0167(12) 0.0081(14)
C23 0.0653(18) 0.073(2) 0.0637(17) 0.0132(16) 0.0224(15) 0.0025(16)
C24 0.074(2) 0.094(2) 0.0539(17) 0.0093(19) 0.0283(15) 0.0021(18)
C25 0.0755(19) 0.085(2) 0.0472(15) 0.0029(18) 0.0225(14) 0.0134(16)
C26 0.0556(15) 0.0609(17) 0.0450(14) 0.0030(13) 0.0121(12) 0.0065(13)
C30 0.0408(13) 0.0365(12) 0.0505(14) 0.0009(11) 0.0140(11) 0.0029(11)
C31 0.0461(14) 0.0459(15) 0.0437(13) 0.0016(12) 0.0191(11) 0.0029(12)
N32 0.0421(12) 0.0536(13) 0.0643(13) 0.0055(11) 0.0176(10) 0.0002(11)
C33 0.0424(16) 0.077(2) 0.078(2) 0.0063(15) 0.0156(14) -0.0024(17)
C34 0.0540(17) 0.093(3) 0.0694(19) -0.0226(18) 0.0199(15) -0.0098(18)
C35 0.076(2) 0.0546(17) 0.0557(16) -0.0227(16) 0.0219(15) -0.0059(14)
C36 0.0592(17) 0.0457(16) 0.0567(15) 0.0011(13) 0.0207(13) 0.0039(13)
O10 0.1205(17) 0.0512(12) 0.0618(12) 0.0213(12) 0.0346(12) 0.0043(10)
O20 0.0978(15) 0.0595(12) 0.0769(13) 0.0172(11) 0.0444(11) 0.0199(11)

loop_
_atom_type_symbol
_atom_type_description
_atom_type_scat_dispersion_real
_atom_type_scat_dispersion_imag
_atom_type_scat_source
C C 0.0033 0.0016 'International Tables Vol C Tables 4.2.6.8 and 6.1.1.4'
H H 0.0000 0.0000 'International Tables Vol C Tables 4.2.6.8 and 6.1.1.4'
N N 0.0061 0.0033 'International Tables Vol C Tables 4.2.6.8 and 6.1.1.4'
O O 0.0106 0.0060 'International Tables Vol C Tables 4.2.6.8 and 6.1.1.4'

loop_
_geom_angle_atom_site_label_1
_geom_angle_atom_site_label_2
_geom_angle_atom_site_label_3
_geom_angle
C10 N1 C30 110.60(17)
C10 N1 C2 109.68(18)
C30 N1 C2 111.63(18)
N1 C2 C3 110.3(2)
N1 C2 H2A 109.6
C3 C2 H2A 109.6
N1 C2 H2B 109.6
C3 C2 H2B 109.6
H2A C2 H2B 108.1
C4 C3 C2 109.6(2)
C4 C3 H3A 109.8
C2 C3 H3A 109.8
C4 C3 H3B 109.8
C2 C3 H3B 109.8
H3A C3 H3B 108.2
N5 C4 C3 109.7(2)
N5 C4 H4A 109.7
C3 C4 H4A 109.7
N5 C4 H4B 109.7
C3 C4 H4B 109.7
H4A C4 H4B 108.2
C4 N5 C30 111.11(18)
C4 N5 C20 109.47(18)
C30 N5 C20 111.56(18)
N1 C10 C11 112.53(19)
N1 C10 H10A 109.1
C11 C10 H10A 109.1
N1 C10 H10B 109.1
C11 C10 H10B 109.1
H10A C10 H10B 107.8
C16 C11 C12 117.9(2)
C16 C11 C10 121.1(2)
C12 C11 C10 120.8(2)
O10 C12 C13 117.6(3)
O10 C12 C11 121.5(2)
C13 C12 C11 120.9(3)
C14 C13 C12 119.7(3)
C14 C13 H13 120.1
C12 C13 H13 120.1
C13 C14 C15 120.7(3)
C13 C14 H14 119.6
C15 C14 H14 119.6
C14 C15 C16 119.6(3)
C14 C15 H15 120.2
C16 C15 H15 120.2
C11 C16 C15 121.1(3)
C11 C16 H16 119.5
C15 C16 H16 119.5
N5 C20 C21 112.13(19)
N5 C20 H20A 109.2
C21 C20 H20A 109.2
N5 C20 H20B 109.2
C21 C20 H20B 109.2
H20A C20 H20B 107.9
C26 C21 C22 118.3(2)
C26 C21 C20 120.1(2)
C22 C21 C20 121.5(2)
O20 C22 C23 118.1(3)
O20 C22 C21 121.6(2)
C23 C22 C21 120.3(3)
C24 C23 C22 119.9(3)
C24 C23 H23 120.0
C22 C23 H23 120.0
C25 C24 C23 120.4(3)
C25 C24 H24 119.8
C23 C24 H24 119.8
C24 C25 C26 119.2(3)
C24 C25 H25 120.4
C26 C25 H25 120.4
C25 C26 C21 121.8(3)
C25 C26 H26 119.1
C21 C26 H26 119.1
N5 C30 N1 109.26(17)
N5 C30 C31 109.79(18)
N1 C30 C31 110.09(18)
N5 C30 H30 109.2
N1 C30 H30 109.2
C31 C30 H30 109.2
N32 C31 C36 122.1(2)
N32 C31 C30 116.2(2)
C36 C31 C30 121.7(2)
C31 N32 C33 117.1(2)
N32 C33 C34 124.1(3)
N32 C33 H33 118.0
C34 C33 H33 118.0
C33 C34 C35 118.6(3)
C33 C34 H34 120.7
C35 C34 H34 120.7
C36 C35 C34 118.4(3)
C36 C35 H35 120.8
C34 C35 H35 120.8
C35 C36 C31 119.7(3)
C35 C36 H36 120.1
C31 C36 H36 120.1
C12 O10 H10 105.3
C22 O20 H20 104.9

loop_
_geom_bond_atom_site_label_1
_geom_bond_atom_site_label_2
_geom_bond_distance
N1 C10 1.478(3)
N1 C30 1.480(3)
N1 C2 1.480(3)
C2 C3 1.503(3)
C2 H2A 0.9700
C2 H2B 0.9700
C3 C4 1.503(3)
C3 H3A 0.9700
C3 H3B 0.9700
C4 N5 1.468(3)
C4 H4A 0.9700
C4 H4B 0.9700
N5 C30 1.472(3)
N5 C20 1.483(3)
C10 C11 1.509(3)
C10 H10A 0.9700
C10 H10B 0.9700
C11 C16 1.386(3)
C11 C12 1.388(4)
C12 O10 1.360(3)
C12 C13 1.388(4)
C13 C14 1.366(4)
C13 H13 0.9300
C14 C15 1.368(4)
C14 H14 0.9300
C15 C16 1.388(4)
C15 H15 0.9300
C16 H16 0.9300
C20 C21 1.504(3)
C20 H20A 0.9700
C20 H20B 0.9700
C21 C26 1.379(3)
C21 C22 1.388(4)
C22 O20 1.367(3)
C22 C23 1.387(4)
C23 C24 1.376(4)
C23 H23 0.9300
C24 C25 1.372(4)
C24 H24 0.9300
C25 C26 1.376(4)
C25 H25 0.9300
C26 H26 0.9300
C30 C31 1.515(3)
C30 H30 0.9800
C31 N32 1.332(3)
C31 C36 1.382(3)
N32 C33 1.336(3)
C33 C34 1.359(4)
C33 H33 0.9300
C34 C35 1.372(4)
C34 H34 0.9300
C35 C36 1.367(3)
C35 H35 0.9300
C36 H36 0.9300
O10 H10 1.0163
O20 H20 1.0857

loop_
_geom_hbond_atom_site_label_D
_geom_hbond_atom_site_label_H
_geom_hbond_atom_site_label_A
_geom_hbond_distance_DH
_geom_hbond_distance_HA
_geom_hbond_distance_DA
_geom_hbond_angle_DHA
_geom_hbond_publ_flag
O10 H10 N1 1.02 1.69 2.624(3) 150 y
O20 H20 N5 1.09 1.72 2.705(3) 148 y

loop_
_geom_torsion_atom_site_label_1
_geom_torsion_atom_site_label_2
_geom_torsion_atom_site_label_3
_geom_torsion_atom_site_label_4
_geom_torsion
C10 N1 C2 C3 179.7(2)
C30 N1 C2 C3 56.7(3)
N1 C2 C3 C4 -56.0(3)
C2 C3 C4 N5 57.8(3)
C3 C4 N5 C30 -60.3(3)
C3 C4 N5 C20 176.1(2)
C30 N1 C10 C11 -167.62(19)
C2 N1 C10 C11 68.8(2)
N1 C10 C11 C16 -148.2(2)
N1 C10 C11 C12 36.9(3)
C16 C11 C12 O10 -179.3(2)
C10 C11 C12 O10 -4.3(4)
C16 C11 C12 C13 1.5(4)
C10 C11 C12 C13 176.6(2)
O10 C12 C13 C14 178.5(2)
C11 C12 C13 C14 -2.3(4)
C12 C13 C14 C15 1.8(4)
C13 C14 C15 C16 -0.6(4)
C12 C11 C16 C15 -0.3(4)
C10 C11 C16 C15 -175.4(2)
C14 C15 C16 C11 -0.1(4)
C4 N5 C20 C21 -64.3(3)
C30 N5 C20 C21 172.29(19)
N5 C20 C21 C26 141.8(2)
N5 C20 C21 C22 -41.6(3)
C26 C21 C22 O20 -179.9(2)
C20 C21 C22 O20 3.4(4)
C26 C21 C22 C23 -0.5(4)
C20 C21 C22 C23 -177.2(2)
O20 C22 C23 C24 -179.8(3)
C21 C22 C23 C24 0.8(4)
C22 C23 C24 C25 -0.4(4)
C23 C24 C25 C26 -0.2(4)
C24 C25 C26 C21 0.5(4)
C22 C21 C26 C25 -0.1(4)
C20 C21 C26 C25 176.6(2)
C4 N5 C30 N1 59.5(2)
C20 N5 C30 N1 -178.04(17)
C4 N5 C30 C31 -179.67(19)
C20 N5 C30 C31 -57.2(2)
C10 N1 C30 N5 179.92(18)
C2 N1 C30 N5 -57.7(2)
C10 N1 C30 C31 59.3(2)
C2 N1 C30 C31 -178.30(19)
N5 C30 C31 N32 111.9(2)
N1 C30 C31 N32 -127.7(2)
N5 C30 C31 C36 -67.7(3)
N1 C30 C31 C36 52.7(3)
C36 C31 N32 C33 0.3(4)
C30 C31 N32 C33 -179.3(2)
C31 N32 C33 C34 -1.4(4)
N32 C33 C34 C35 1.4(5)
C33 C34 C35 C36 -0.2(4)
C34 C35 C36 C31 -0.7(4)
N32 C31 C36 C35 0.7(4)
C30 C31 C36 C35 -179.7(2)

loop_
_cod_related_entry_id
_cod_related_entry_database
_cod_related_entry_code
1 ChemSpider 30658125
